data_7224445
loop_
_publ_author_name
'Dasari, Srikanth'
'Abbas, Zafar'
'Kumar, Priyaranjan'
'Patra, Ashis K.'

_publ_section_title
;
 Photosensitized samarium(iii) and erbium(iii) complexes of planar
 N,N-donor heterocyclic bases: crystal structures and evaluation of
 biological activity
;
_journal_issue 23
_journal_name_full CrystEngComm
_journal_page_first 4313
_journal_paper_doi 10.1039/C5CE02387D
_journal_volume 18
_journal_year 2016
_chemical_formula_moiety 'C20 H22 Cl3 Er N6 O2'
_chemical_formula_sum 'C20 H22 Cl3 Er N6 O2'
_chemical_formula_weight 652.05
_chemical_name_common Erdpq1
_chemical_name_systematic
; 
 ? 
;
_space_group_IT_number 2
_symmetry_cell_setting triclinic
_symmetry_space_group_name_Hall '-P 1'
_symmetry_space_group_name_H-M 'P -1'
_atom_sites_solution_hydrogens geom
_atom_sites_solution_primary direct
_atom_sites_solution_secondary difmap
_audit_creation_method SHELXL-97
_audit_update_record
;
2015-12-01 deposited with the CCDC.
2016-02-09 downloaded from the CCDC.
;
_cell_angle_alpha 75.916(2)
_cell_angle_beta 75.023(2)
_cell_angle_gamma 82.220(2)
_cell_formula_units_Z 2
_cell_length_a 7.8039(8)
_cell_length_b 12.3957(13)
_cell_length_c 12.9005(14)
_cell_measurement_reflns_used 7375
_cell_measurement_temperature 100(2)
_cell_measurement_theta_max 28.28
_cell_measurement_theta_min 2.63
_cell_volume 1165.8(2)
_computing_cell_refinement 'Bruker APEX II V2012.4-3'
_computing_data_collection 'Bruker APEX II V2012.4-3'
_computing_data_reduction 'Bruker APEX II V2012.4-3'
_computing_molecular_graphics 'ORTEP-3 for Windows (Farrugia, 1997)'
_computing_publication_material 'WinGX publication routines (Farrugia, 1999)'
_computing_structure_refinement 'SHELXL-97 (Sheldrick, 2008)'
_computing_structure_solution 'SHELXS-97 (Sheldrick, 2008)'
_diffrn_ambient_temperature 100(2)
_diffrn_measured_fraction_theta_full 0.962
_diffrn_measured_fraction_theta_max 0.962
_diffrn_measurement_device_type 'Bruker APEX-II CCD'
_diffrn_measurement_method '\f and \w scans'
_diffrn_radiation_monochromator graphite
_diffrn_radiation_source 'fine-focus sealed tube'
_diffrn_radiation_type MoK\a
_diffrn_radiation_wavelength 0.71073
_diffrn_reflns_av_R_equivalents 0.0404
_diffrn_reflns_av_sigmaI/netI 0.0595
_diffrn_reflns_limit_h_max 9
_diffrn_reflns_limit_h_min -9
_diffrn_reflns_limit_k_max 11
_diffrn_reflns_limit_k_min -14
_diffrn_reflns_limit_l_max 15
_diffrn_reflns_limit_l_min -15
_diffrn_reflns_number 7441
_diffrn_reflns_theta_full 25.25
_diffrn_reflns_theta_max 25.25
_diffrn_reflns_theta_min 2.11
_exptl_absorpt_coefficient_mu 3.973
_exptl_absorpt_correction_T_max 0.5349
_exptl_absorpt_correction_T_min 0.4892
_exptl_absorpt_correction_type multi-scan
_exptl_absorpt_process_details SADABS(Sheldrick,1997)
_exptl_crystal_colour Yellow
_exptl_crystal_density_diffrn 1.858
_exptl_crystal_density_method 'not measured'
_exptl_crystal_description Block
_exptl_crystal_F_000 638
_exptl_crystal_size_max 0.21
_exptl_crystal_size_mid 0.20
_exptl_crystal_size_min 0.18
_refine_diff_density_max 5.582
_refine_diff_density_min -1.633
_refine_diff_density_rms 0.295
_refine_ls_extinction_method none
_refine_ls_goodness_of_fit_ref 1.381
_refine_ls_hydrogen_treatment mixed
_refine_ls_matrix_type full
_refine_ls_number_parameters 287
_refine_ls_number_reflns 4055
_refine_ls_number_restraints 6
_refine_ls_restrained_S_all 1.381
_refine_ls_R_factor_all 0.0679
_refine_ls_R_factor_gt 0.0652
_refine_ls_shift/su_max 0.000
_refine_ls_shift/su_mean 0.000
_refine_ls_structure_factor_coef Fsqd
_refine_ls_weighting_details 'calc w=1/[\s^2^(Fo^2^)+(0.0000P)^2^+64.9488P] where P=(Fo^2^+2Fc^2^)/3'
_refine_ls_weighting_scheme calc
_refine_ls_wR_factor_gt 0.2077
_refine_ls_wR_factor_ref 0.2089
_reflns_number_gt 3801
_reflns_number_total 4055
_reflns_threshold_expression >2sigma(I)
_cod_data_source_file c5ce02387d2.cif
_cod_data_source_block ErDPQ
_cod_depositor_comments
;
The following automatic conversions were performed:

'_symmetry_cell_setting' value 'Triclinic' changed to 'triclinic'
according to
/usr/data/users/saulius/crontab/automatic-downloads/rss-feeds/RSC/lib/dictionaries/cif_core.dic
dictionary named 'cif_core.dic' version 2.4.2 from 2011-04-26.

Automatic conversion script
Id: cif_fix_values 4268 2015-11-12 08:31:59Z antanas 

 Adding full bibliography for 7224443--7224446.cif.
;
_cod_original_sg_symbol_H-M P-1
_cod_database_code 7224445

loop_
_symmetry_equiv_pos_as_xyz
'x, y, z'
'-x, -y, -z'

loop_
_atom_site_label
_atom_site_type_symbol
_atom_site_fract_x
_atom_site_fract_y
_atom_site_fract_z
_atom_site_U_iso_or_equiv
_atom_site_adp_type
_atom_site_occupancy
_atom_site_symmetry_multiplicity
_atom_site_calc_flag
_atom_site_refinement_flags
C1 C -0.060(2) 0.8447(12) 0.5083(13) 0.015(3) Uani 1 1 d .
H1 H -0.1217 0.9120 0.5252 0.018 Uiso 1 1 calc R
C2 C -0.028(2) 0.8304(14) 0.4013(13) 0.019(3) Uani 1 1 d .
H2 H -0.0674 0.8876 0.3466 0.022 Uiso 1 1 calc R
C3 C 0.058(2) 0.7349(13) 0.3754(12) 0.014(3) Uani 1 1 d .
H3 H 0.0772 0.7235 0.3030 0.016 Uiso 1 1 calc R
C4 C 0.1202(19) 0.6524(12) 0.4569(12) 0.010(3) Uani 1 1 d .
C5 C 0.217(2) 0.5470(12) 0.4357(13) 0.013(3) Uani 1 1 d .
C6 C 0.343(2) 0.4353(15) 0.3169(14) 0.021(4) Uani 1 1 d .
H6 H 0.3730 0.4204 0.2453 0.026 Uiso 1 1 calc R
C7 C 0.395(2) 0.3571(13) 0.4010(14) 0.018(3) Uani 1 1 d .
H7 H 0.4568 0.2893 0.3853 0.022 Uiso 1 1 calc R
C8 C 0.272(2) 0.4688(12) 0.5199(12) 0.013(3) Uani 1 1 d .
C9 C 0.230(2) 0.4878(12) 0.6303(13) 0.014(3) Uani 1 1 d .
C10 C 0.269(2) 0.4079(13) 0.7184(13) 0.019(3) Uani 1 1 d .
H10 H 0.3290 0.3382 0.7075 0.022 Uiso 1 1 calc R
C11 C 0.220(2) 0.4299(13) 0.8215(13) 0.018(3) Uani 1 1 d .
H11 H 0.2414 0.3747 0.8832 0.022 Uiso 1 1 calc R
C12 C 0.139(2) 0.5335(13) 0.8344(13) 0.016(3) Uani 1 1 d .
H12 H 0.1077 0.5483 0.9061 0.019 Uiso 1 1 calc R
C13 C 0.1431(19) 0.5901(12) 0.6492(13) 0.013(2) Uani 1 1 d U
C14 C 0.0850(19) 0.6731(12) 0.5631(13) 0.013(2) Uani 1 1 d .
C15 C 0.184(2) 0.7787(13) 0.9753(13) 0.018(3) Uani 1 1 d .
H15 H 0.1614 0.8568 0.9711 0.022 Uiso 1 1 calc R
C16 C 0.318(2) 0.6025(13) 1.0483(14) 0.019(3) Uani 1 1 d .
H16A H 0.2147 0.5640 1.0960 0.029 Uiso 1 1 calc R
H16B H 0.4225 0.5757 1.0788 0.029 Uiso 1 1 calc R
H16C H 0.3406 0.5871 0.9747 0.029 Uiso 1 1 calc R
C17 C 0.370(2) 0.7760(13) 1.1003(13) 0.017(3) Uani 1 1 d .
H17A H 0.3125 0.8513 1.1018 0.026 Uiso 1 1 calc R
H17B H 0.4956 0.7809 1.0630 0.026 Uiso 1 1 calc R
H17C H 0.3589 0.7324 1.1757 0.026 Uiso 1 1 calc R
C18 C -0.391(2) 0.9506(13) 0.7704(13) 0.016(3) Uani 1 1 d .
H18 H -0.4255 0.9108 0.8444 0.019 Uiso 1 1 calc R
C19 C -0.450(2) 1.1044(14) 0.6268(14) 0.023(4) Uani 1 1 d .
H19A H -0.3295 1.0818 0.5886 0.034 Uiso 1 1 calc R
H19B H -0.4582 1.1839 0.6271 0.034 Uiso 1 1 calc R
H19C H -0.5361 1.0911 0.5888 0.034 Uiso 1 1 calc R
C20 C -0.648(2) 1.0736(14) 0.8142(13) 0.018(3) Uani 1 1 d .
H20A H -0.6491 1.0307 0.8889 0.027 Uiso 1 1 calc R
H20B H -0.7532 1.0593 0.7925 0.027 Uiso 1 1 calc R
H20C H -0.6507 1.1533 0.8122 0.027 Uiso 1 1 calc R
Cl1 Cl -0.0970(5) 0.9709(3) 0.8833(3) 0.0189(8) Uani 1 1 d .
Cl2 Cl -0.2805(5) 0.6833(3) 0.9004(3) 0.0162(8) Uani 1 1 d .
Cl3 Cl 0.2679(5) 0.8864(3) 0.6586(3) 0.0174(8) Uani 1 1 d .
Er1 Er -0.02674(9) 0.80593(5) 0.77785(5) 0.0097(2) Uani 1 1 d .
N1 N -0.0067(17) 0.7673(10) 0.5890(10) 0.013(3) Uani 1 1 d .
N2 N 0.1016(17) 0.6140(10) 0.7517(11) 0.014(3) Uani 1 1 d .
N3 N 0.2521(18) 0.5304(12) 0.3323(11) 0.019(3) Uani 1 1 d .
N4 N 0.3639(17) 0.3718(11) 0.5029(11) 0.016(3) Uani 1 1 d .
N5 N -0.4881(17) 1.0401(10) 0.7386(11) 0.014(3) Uani 1 1 d .
N6 N 0.2826(17) 0.7217(10) 1.0412(11) 0.014(3) Uani 1 1 d .
O1 O 0.1175(15) 0.7362(9) 0.9175(9) 0.016(2) Uani 1 1 d .
O2 O -0.2552(14) 0.9136(9) 0.7106(9) 0.018(2) Uani 1 1 d .

loop_
_atom_site_aniso_label
_atom_site_aniso_U_11
_atom_site_aniso_U_22
_atom_site_aniso_U_33
_atom_site_aniso_U_23
_atom_site_aniso_U_13
_atom_site_aniso_U_12
C1 0.015(7) 0.010(7) 0.018(8) -0.001(6) -0.005(6) 0.000(6)
C2 0.020(8) 0.017(8) 0.017(8) 0.000(6) -0.005(7) -0.004(6)
C3 0.017(8) 0.016(8) 0.007(7) 0.000(6) -0.004(6) -0.002(6)
C4 0.009(7) 0.013(7) 0.008(7) 0.001(6) -0.001(5) -0.006(6)
C5 0.015(7) 0.007(7) 0.018(8) -0.005(6) 0.000(6) 0.000(6)
C6 0.013(8) 0.030(9) 0.023(9) -0.009(7) -0.004(7) -0.003(7)
C7 0.020(8) 0.013(7) 0.021(8) -0.008(6) -0.001(7) -0.002(6)
C8 0.015(7) 0.012(7) 0.013(8) -0.003(6) -0.001(6) -0.007(6)
C9 0.016(8) 0.011(7) 0.015(8) -0.005(6) -0.003(6) 0.000(6)
C10 0.025(9) 0.010(7) 0.019(8) -0.003(6) -0.006(7) 0.004(6)
C11 0.025(9) 0.013(8) 0.018(8) -0.001(6) -0.010(7) 0.003(6)
C12 0.021(8) 0.014(8) 0.013(8) -0.003(6) -0.004(6) -0.001(6)
C13 0.008(4) 0.012(4) 0.018(5) -0.003(4) 0.000(4) -0.004(4)
C14 0.008(4) 0.012(4) 0.018(5) -0.003(4) 0.000(4) -0.004(4)
C15 0.019(8) 0.011(7) 0.016(8) 0.003(6) 0.002(6) 0.002(6)
C16 0.018(8) 0.013(8) 0.025(9) 0.000(7) -0.009(7) 0.002(6)
C17 0.018(8) 0.018(8) 0.019(8) -0.007(7) -0.008(7) 0.004(6)
C18 0.020(8) 0.012(7) 0.016(8) -0.001(6) -0.007(6) -0.001(6)
C19 0.020(8) 0.021(9) 0.022(9) 0.002(7) -0.004(7) 0.000(7)
C20 0.016(8) 0.020(8) 0.015(8) -0.005(6) 0.001(6) 0.000(6)
Cl1 0.0210(19) 0.0166(18) 0.022(2) -0.0104(15) -0.0063(16) 0.0043(15)
Cl2 0.0155(18) 0.0145(18) 0.0158(18) -0.0010(14) 0.0001(14) -0.0034(14)
Cl3 0.0155(18) 0.0179(18) 0.0178(19) -0.0036(15) -0.0011(15) -0.0043(14)
Er1 0.0119(4) 0.0084(3) 0.0086(3) -0.0016(2) -0.0025(2) -0.0003(2)
N1 0.014(6) 0.009(6) 0.013(6) 0.002(5) -0.001(5) -0.004(5)
N2 0.016(7) 0.011(6) 0.014(7) -0.001(5) -0.002(5) -0.003(5)
N3 0.020(7) 0.021(7) 0.015(7) -0.007(6) -0.002(6) -0.001(6)
N4 0.016(7) 0.015(7) 0.018(7) -0.007(5) -0.001(5) -0.002(5)
N5 0.016(6) 0.012(6) 0.016(7) -0.005(5) -0.004(5) -0.002(5)
N6 0.015(6) 0.012(6) 0.017(7) -0.005(5) -0.005(5) 0.000(5)
O1 0.025(6) 0.013(5) 0.016(6) -0.005(4) -0.015(5) 0.000(4)
O2 0.013(5) 0.021(6) 0.016(6) -0.005(5) -0.003(4) 0.007(4)

loop_
_atom_type_symbol
_atom_type_description
_atom_type_scat_dispersion_real
_atom_type_scat_dispersion_imag
_atom_type_scat_source
C C 0.0033 0.0016 'International Tables Vol C Tables 4.2.6.8 and 6.1.1.4'
H H 0.0000 0.0000 'International Tables Vol C Tables 4.2.6.8 and 6.1.1.4'
Cl Cl 0.1484 0.1585 'International Tables Vol C Tables 4.2.6.8 and 6.1.1.4'
Er Er -0.2586 4.9576 'International Tables Vol C Tables 4.2.6.8 and 6.1.1.4'
N N 0.0061 0.0033 'International Tables Vol C Tables 4.2.6.8 and 6.1.1.4'
O O 0.0106 0.0060 'International Tables Vol C Tables 4.2.6.8 and 6.1.1.4'

loop_
_geom_angle_atom_site_label_1
_geom_angle_atom_site_label_2
_geom_angle_atom_site_label_3
_geom_angle
N1 C1 C2 122.8(14)
N1 C1 H1 118.6
C2 C1 H1 118.6
C3 C2 C1 119.7(15)
C3 C2 H2 120.1
C1 C2 H2 120.1
C2 C3 C4 119.4(14)
C2 C3 H3 120.3
C4 C3 H3 120.3
C14 C4 C3 117.7(14)
C14 C4 C5 119.3(13)
C3 C4 C5 123.0(14)
N3 C5 C8 121.9(14)
N3 C5 C4 118.0(14)
C8 C5 C4 120.1(14)
N3 C6 C7 122.3(16)
N3 C6 H6 118.8
C7 C6 H6 118.8
N4 C7 C6 123.2(15)
N4 C7 H7 118.4
C6 C7 H7 118.4
N4 C8 C5 121.7(14)
N4 C8 C9 117.5(14)
C5 C8 C9 120.8(14)
C10 C9 C13 118.6(14)
C10 C9 C8 122.6(14)
C13 C9 C8 118.8(14)
C11 C10 C9 119.7(15)
C11 C10 H10 120.2
C9 C10 H10 120.2
C10 C11 C12 118.9(15)
C10 C11 H11 120.5
C12 C11 H11 120.5
N2 C12 C11 123.6(15)
N2 C12 H12 118.2
C11 C12 H12 118.2
N2 C13 C9 121.7(14)
N2 C13 C14 116.8(13)
C9 C13 C14 121.4(14)
N1 C14 C4 122.4(14)
N1 C14 C13 118.1(14)
C4 C14 C13 119.4(14)
O1 C15 N6 123.7(15)
O1 C15 H15 118.2
N6 C15 H15 118.2
N6 C16 H16A 109.5
N6 C16 H16B 109.5
H16A C16 H16B 109.5
N6 C16 H16C 109.5
H16A C16 H16C 109.5
H16B C16 H16C 109.5
N6 C17 H17A 109.5
N6 C17 H17B 109.5
H17A C17 H17B 109.5
N6 C17 H17C 109.5
H17A C17 H17C 109.5
H17B C17 H17C 109.5
O2 C18 N5 124.5(15)
O2 C18 H18 117.8
N5 C18 H18 117.8
N5 C19 H19A 109.5
N5 C19 H19B 109.5
H19A C19 H19B 109.5
N5 C19 H19C 109.5
H19A C19 H19C 109.5
H19B C19 H19C 109.5
N5 C20 H20A 109.5
N5 C20 H20B 109.5
H20A C20 H20B 109.5
N5 C20 H20C 109.5
H20A C20 H20C 109.5
H20B C20 H20C 109.5
O1 Er1 O2 150.9(4)
O1 Er1 N2 75.1(4)
O2 Er1 N2 128.2(4)
O1 Er1 N1 135.9(4)
O2 Er1 N1 72.8(4)
N2 Er1 N1 64.2(4)
O1 Er1 Cl3 87.9(3)
O2 Er1 Cl3 107.3(3)
N2 Er1 Cl3 89.5(3)
N1 Er1 Cl3 76.2(3)
O1 Er1 Cl2 85.5(3)
O2 Er1 Cl2 83.4(3)
N2 Er1 Cl2 78.4(3)
N1 Er1 Cl2 101.4(3)
Cl3 Er1 Cl2 167.33(12)
O1 Er1 Cl1 78.7(3)
O2 Er1 Cl1 76.3(3)
N2 Er1 Cl1 153.7(3)
N1 Er1 Cl1 141.2(3)
Cl3 Er1 Cl1 91.35(12)
Cl2 Er1 Cl1 97.88(12)
C1 N1 C14 117.9(13)
C1 N1 Er1 122.2(10)
C14 N1 Er1 119.1(10)
C12 N2 C13 117.3(13)
C12 N2 Er1 122.2(10)
C13 N2 Er1 120.4(10)
C6 N3 C5 115.7(14)
C7 N4 C8 115.2(14)
C18 N5 C19 122.0(14)
C18 N5 C20 120.0(13)
C19 N5 C20 117.9(13)
C15 N6 C16 118.7(14)
C15 N6 C17 121.8(13)
C16 N6 C17 119.3(13)
C15 O1 Er1 134.6(10)
C18 O2 Er1 123.1(10)

loop_
_geom_bond_atom_site_label_1
_geom_bond_atom_site_label_2
_geom_bond_distance
C1 N1 1.34(2)
C1 C2 1.39(2)
C1 H1 0.9500
C2 C3 1.35(2)
C2 H2 0.9500
C3 C4 1.41(2)
C3 H3 0.9500
C4 C14 1.40(2)
C4 C5 1.47(2)
C5 N3 1.35(2)
C5 C8 1.39(2)
C6 N3 1.32(2)
C6 C7 1.38(2)
C6 H6 0.9500
C7 N4 1.33(2)
C7 H7 0.9500
C8 N4 1.35(2)
C8 C9 1.45(2)
C9 C10 1.38(2)
C9 C13 1.40(2)
C10 C11 1.37(2)
C10 H10 0.9500
C11 C12 1.38(2)
C11 H11 0.9500
C12 N2 1.33(2)
C12 H12 0.9500
C13 N2 1.37(2)
C13 C14 1.44(2)
C14 N1 1.35(2)
C15 O1 1.25(2)
C15 N6 1.31(2)
C15 H15 0.9500
C16 N6 1.45(2)
C16 H16A 0.9800
C16 H16B 0.9800
C16 H16C 0.9800
C17 N6 1.46(2)
C17 H17A 0.9800
C17 H17B 0.9800
C17 H17C 0.9800
C18 O2 1.242(19)
C18 N5 1.30(2)
C18 H18 0.9500
C19 N5 1.44(2)
C19 H19A 0.9800
C19 H19B 0.9800
C19 H19C 0.9800
C20 N5 1.453(19)
C20 H20A 0.9800
C20 H20B 0.9800
C20 H20C 0.9800
Cl1 Er1 2.645(4)
Cl2 Er1 2.599(4)
Cl3 Er1 2.588(4)
Er1 O1 2.299(10)
Er1 O2 2.303(11)
Er1 N2 2.519(13)
Er1 N1 2.558(13)
